data_7249197
loop_
_publ_author_name
'Adusei, Emmanuel B. A.'
'Casetti, Vincent T.'
'Goldsmith, Calvin D.'
'Caswell, Madison'
'Alinj, Drecila'
'Park, Jimin'
'Zeller, Matthias'
'Rusakov, Alexander A.'
'Kinney, Zacharias J.'

_publ_section_title
;
 Bent naphthodithiophenes: synthesis and characterization of isomeric
 fluorophores
;
_journal_issue 35
_journal_name_full 'RSC Advances'
_journal_page_first 25120
_journal_page_last 25129
_journal_paper_doi 10.1039/D4RA04850D
_journal_volume 14
_journal_year 2024
_chemical_formula_sum 'C28 H20 O2 S2'
_chemical_formula_weight 452.56
_space_group_crystal_system monoclinic
_space_group_IT_number 14
_space_group_name_Hall '-P 2ybc'
_space_group_name_H-M_alt 'P 1 21/c 1'
_atom_sites_solution_hydrogens geom
_atom_sites_solution_primary dual
_atom_sites_solution_secondary difmap
_audit_creation_method SHELXL-2018/3
_audit_update_record
;
2024-06-10 deposited with the CCDC.	2024-07-26 downloaded from the CCDC.
;
_cell_angle_alpha 90
_cell_angle_beta 90.453(5)
_cell_angle_gamma 90
_cell_formula_units_Z 4
_cell_length_a 4.8146(4)
_cell_length_b 20.525(2)
_cell_length_c 21.556(3)
_cell_measurement_reflns_used 9981
_cell_measurement_temperature 150(2)
_cell_measurement_theta_max 33.0298
_cell_measurement_theta_min 2.1963
_cell_volume 2130.1(4)
_computing_cell_refinement 'SAINT V8.40B (Bruker, 2020)'
_computing_data_collection 'Apex4 v2022.1-1 (Bruker, 2022)'
_computing_data_reduction 'SAINT V8.40B (Bruker, 2020)'
_computing_structure_refinement
;  
SHELXL-2018/3 (Sheldrick, 2015a, 2018), 
SHELXLE Rev1385 (H\"ubschle et al., 2011)
;
_computing_structure_solution 'SHELXT (Sheldrick, 2015b)'
_diffrn_ambient_temperature 150(2)
_diffrn_detector_area_resol_mean 7.4074
_diffrn_detector_type 'PhotonII charge-integrating pixel array (CPAD)'
_diffrn_measured_fraction_theta_full 0.997
_diffrn_measured_fraction_theta_max 0.978
_diffrn_measurement_device 'three circle diffractometer'
_diffrn_measurement_device_type 'Bruker AXS D8 Quest'
_diffrn_measurement_method 'omega and phi scans'
_diffrn_radiation_monochromator 'Triumph curved graphite crystal'
_diffrn_radiation_type MoK\a
_diffrn_radiation_wavelength 0.71073
_diffrn_reflns_av_R_equivalents 0.0684
_diffrn_reflns_av_unetI/netI 0.0505
_diffrn_reflns_Laue_measured_fraction_full 0.997
_diffrn_reflns_Laue_measured_fraction_max 0.978
_diffrn_reflns_limit_h_max 7
_diffrn_reflns_limit_h_min -6
_diffrn_reflns_limit_k_max 31
_diffrn_reflns_limit_k_min -31
_diffrn_reflns_limit_l_max 33
_diffrn_reflns_limit_l_min -32
_diffrn_reflns_number 40142
_diffrn_reflns_point_group_measured_fraction_full 0.997
_diffrn_reflns_point_group_measured_fraction_max 0.978
_diffrn_reflns_theta_full 25.242
_diffrn_reflns_theta_max 33.183
_diffrn_reflns_theta_min 2.198
_diffrn_source 'fine focus sealed tube X-ray source'
_diffrn_source_current '30 mA'
_diffrn_source_voltage '50 kV'
_exptl_absorpt_coefficient_mu 0.275
_exptl_absorpt_correction_T_max 0.7465
_exptl_absorpt_correction_T_min 0.6643
_exptl_absorpt_correction_type multi-scan
_exptl_absorpt_process_details
;
 SADABS 2016/2: Krause, L., Herbst-Irmer, R., Sheldrick G.M. & Stalke D.,
 J. Appl. Cryst. 48 (2015) 3-10
;
_exptl_crystal_colour yellow
_exptl_crystal_density_diffrn 1.411
_exptl_crystal_description needle
_exptl_crystal_F_000 944
_exptl_crystal_size_max 0.550
_exptl_crystal_size_mid 0.080
_exptl_crystal_size_min 0.070
_refine_diff_density_max 0.415
_refine_diff_density_min -0.381
_refine_diff_density_rms 0.060
_refine_ls_extinction_method none
_refine_ls_goodness_of_fit_ref 1.028
_refine_ls_hydrogen_treatment constr
_refine_ls_matrix_type full
_refine_ls_number_parameters 337
_refine_ls_number_reflns 7984
_refine_ls_number_restraints 216
_refine_ls_restrained_S_all 1.020
_refine_ls_R_factor_all 0.0750
_refine_ls_R_factor_gt 0.0425
_refine_ls_shift/su_max 0.001
_refine_ls_shift/su_mean 0.000
_refine_ls_structure_factor_coef Fsqd
_refine_ls_weighting_details 'w=1/[\s^2^(Fo^2^)+(0.0480P)^2^+0.4076P] where P=(Fo^2^+2Fc^2^)/3'
_refine_ls_weighting_scheme calc
_refine_ls_wR_factor_gt 0.0954
_refine_ls_wR_factor_ref 0.1081
_reflns_Friedel_coverage 0.000
_reflns_number_gt 5568
_reflns_number_total 7984
_reflns_threshold_expression 'I > 2\s(I)'
_cod_data_source_file d4ra04850d3.cif
_cod_data_source_block EA_2_8_0m
_cod_original_sg_symbol_H-M 'P 21/c'
_cod_database_code 7249197
_shelx_shelxl_version_number 2018/3
_shelx_space_group_comment
;
The symmetry employed for this shelxl refinement is uniquely defined
by the following loop, which should always be used as a source of
symmetry information in preference to the above space-group names.
They are only intended as comments.
;
_shelx_estimated_absorpt_t_min 0.864
_shelx_estimated_absorpt_t_max 0.981

loop_
_space_group_symop_operation_xyz
'x, y, z'
'-x, y+1/2, -z+1/2'
'-x, -y, -z'
'x, -y-1/2, z-1/2'

loop_
_atom_site_label
_atom_site_type_symbol
_atom_site_fract_x
_atom_site_fract_y
_atom_site_fract_z
_atom_site_U_iso_or_equiv
_atom_site_adp_type
_atom_site_occupancy
_atom_site_site_symmetry_order
_atom_site_calc_flag
_atom_site_refinement_flags_posn
_atom_site_refinement_flags_adp
_atom_site_refinement_flags_occupancy
_atom_site_disorder_assembly
_atom_site_disorder_group
S1 S 0.87047(7) 0.29875(2) 0.14342(2) 0.02177(8) Uani 1 1 d . . . . .
S2 S 0.44863(8) 0.43343(2) 0.11412(2) 0.02675(8) Uani 1 1 d . . . . .
O1 O 0.3694(2) 0.31765(5) 0.47141(4) 0.0274(2) Uani 1 1 d . . . . .
O2 O 0.0186(2) 0.40918(5) 0.44763(4) 0.0257(2) Uani 1 1 d . . . . .
C1 C 0.9865(3) 0.24532(6) 0.20088(6) 0.0205(2) Uani 1 1 d . . . . .
C2 C 0.8690(3) 0.25921(6) 0.25675(6) 0.0213(2) Uani 1 1 d . . . . .
H2 H 0.910009 0.235553 0.293578 0.026 Uiso 1 1 calc R U . . .
C3 C 0.6786(3) 0.31255(6) 0.25479(6) 0.0192(2) Uani 1 1 d . . . . .
C4 C 0.6596(3) 0.33894(6) 0.19533(6) 0.0199(2) Uani 1 1 d . . . . .
C5 C 0.4840(3) 0.39230(6) 0.18325(6) 0.0201(2) Uani 1 1 d . . . . .
C6 C 0.3141(2) 0.41785(6) 0.22944(6) 0.0188(2) Uani 1 1 d . . . . .
C7 C 0.1548(3) 0.47181(6) 0.20663(6) 0.0201(2) Uani 1 1 d . . . . .
H7 H 0.025449 0.495023 0.231292 0.024 Uiso 1 1 calc R U . . .
C8 C 0.2064(3) 0.48674(6) 0.14607(6) 0.0221(2) Uani 1 1 d . . . . .
C9 C 0.5096(2) 0.33854(6) 0.30369(6) 0.0184(2) Uani 1 1 d . . . . .
C10 C 0.5254(3) 0.31328(6) 0.36464(6) 0.0210(2) Uani 1 1 d . . . . .
H10 H 0.651370 0.278858 0.373632 0.025 Uiso 1 1 calc R U . . .
C11 C 0.3619(3) 0.33766(6) 0.41100(6) 0.0214(2) Uani 1 1 d . . . . .
C12 C 0.1699(3) 0.38864(6) 0.39794(6) 0.0208(2) Uani 1 1 d . . . . .
C13 C 0.1527(3) 0.41402(6) 0.33906(6) 0.0196(2) Uani 1 1 d . . . . .
H13 H 0.024314 0.448059 0.330534 0.024 Uiso 1 1 calc R U . . .
C14 C 0.3234(2) 0.39025(6) 0.29086(6) 0.0185(2) Uani 1 1 d . . . . .
C15 C 0.5967(3) 0.27659(7) 0.48900(7) 0.0284(3) Uani 1 1 d . . . . .
H15A H 0.585054 0.235462 0.466033 0.043 Uiso 1 1 calc R U . . .
H15B H 0.588544 0.267724 0.533623 0.043 Uiso 1 1 calc R U . . .
H15C H 0.772138 0.298438 0.479403 0.043 Uiso 1 1 calc R U . . .
C16 C -0.1663(3) 0.46231(7) 0.43684(7) 0.0285(3) Uani 1 1 d . . . . .
H16A H -0.059822 0.500783 0.424422 0.043 Uiso 1 1 calc R U . . .
H16B H -0.268218 0.471919 0.474947 0.043 Uiso 1 1 calc R U . . .
H16C H -0.298103 0.450752 0.403753 0.043 Uiso 1 1 calc R U . . .
C17 C 1.1763(3) 0.19199(6) 0.18561(6) 0.0211(2) Uani 1 1 d D . . . .
C18 C 1.2097(3) 0.17007(7) 0.12494(7) 0.0284(3) Uani 1 1 d D . . . .
H18 H 1.111532 0.190875 0.092077 0.034 Uiso 1 1 calc R U . . .
C19 C 1.3849(3) 0.11815(7) 0.11196(7) 0.0340(3) Uani 1 1 d D . . . .
H19 H 1.407228 0.104008 0.070334 0.041 Uiso 1 1 calc R U . . .
C20 C 1.5269(3) 0.08700(7) 0.15936(8) 0.0358(3) Uani 1 1 d D . . . .
H20 H 1.644874 0.051130 0.150510 0.043 Uiso 1 1 calc R U . . .
C21 C 1.4964(3) 0.10833(8) 0.21964(8) 0.0367(4) Uani 1 1 d D . . . .
H21 H 1.592874 0.086926 0.252396 0.044 Uiso 1 1 calc R U . . .
C22 C 1.3256(3) 0.16081(7) 0.23257(7) 0.0302(3) Uani 1 1 d D . . . .
H22 H 1.309990 0.175764 0.274108 0.036 Uiso 1 1 calc R U . . .
C23 C 0.1009(3) 0.54064(6) 0.10806(6) 0.0219(2) Uani 0.501(3) 1 d D U P A 1
C24 C 0.1200(6) 0.53928(13) 0.04105(12) 0.0238(6) Uani 0.501(3) 1 d D U P A 1
H24 H 0.190443 0.501575 0.021045 0.029 Uiso 0.501(3) 1 calc R U P A 1
C25 C 0.0364(6) 0.59245(15) 0.00571(13) 0.0253(6) Uani 0.501(3) 1 d D U P A 1
H25 H 0.058789 0.591561 -0.038028 0.030 Uiso 0.501(3) 1 calc R U P A 1
C26 C -0.077(3) 0.6457(6) 0.0330(4) 0.0264(13) Uani 0.501(3) 1 d D U P A 1
H26 H -0.134728 0.681716 0.008419 0.032 Uiso 0.501(3) 1 calc R U P A 1
C27 C -0.1083(7) 0.64742(15) 0.09770(13) 0.0292(7) Uani 0.501(3) 1 d D U P A 1
H27 H -0.185872 0.684729 0.117064 0.035 Uiso 0.501(3) 1 calc R U P A 1
C28 C -0.0254(7) 0.59421(16) 0.13331(13) 0.0263(6) Uani 0.501(3) 1 d D U P A 1
H28 H -0.057453 0.595029 0.176730 0.032 Uiso 0.501(3) 1 calc R U P A 1
C23B C 0.1009(3) 0.54064(6) 0.10806(6) 0.0219(2) Uani 0.499(3) 1 d D U P A 2
C24B C 0.2553(6) 0.56423(13) 0.05904(12) 0.0236(6) Uani 0.499(3) 1 d D U P A 2
H24B H 0.432072 0.546002 0.050329 0.028 Uiso 0.499(3) 1 calc R U P A 2
C25B C 0.1517(7) 0.61440(14) 0.02273(14) 0.0268(6) Uani 0.499(3) 1 d D U P A 2
H25B H 0.251227 0.628456 -0.012716 0.032 Uiso 0.499(3) 1 calc R U P A 2
C26B C -0.099(3) 0.6445(6) 0.0381(5) 0.0289(15) Uani 0.499(3) 1 d D U P A 2
H26B H -0.167812 0.679812 0.014002 0.035 Uiso 0.499(3) 1 calc R U P A 2
C27B C -0.2465(7) 0.62227(16) 0.08865(15) 0.0314(7) Uani 0.499(3) 1 d D U P A 2
H27B H -0.418722 0.641986 0.098833 0.038 Uiso 0.499(3) 1 calc R U P A 2
C28B C -0.1446(7) 0.57138(15) 0.12468(14) 0.0263(6) Uani 0.499(3) 1 d D U P A 2
H28B H -0.242283 0.557652 0.160502 0.032 Uiso 0.499(3) 1 calc R U P A 2

loop_
_atom_site_aniso_label
_atom_site_aniso_U_11
_atom_site_aniso_U_22
_atom_site_aniso_U_33
_atom_site_aniso_U_23
_atom_site_aniso_U_13
_atom_site_aniso_U_12
S1 0.02295(15) 0.02127(14) 0.02111(14) 0.00048(11) 0.00199(11) 0.00407(11)
S2 0.03046(18) 0.02594(16) 0.02394(16) 0.00620(12) 0.00683(13) 0.00981(13)
O1 0.0305(5) 0.0316(5) 0.0201(4) 0.0051(4) 0.0021(4) 0.0072(4)
O2 0.0267(5) 0.0276(5) 0.0229(4) -0.0009(4) 0.0051(4) 0.0052(4)
C1 0.0187(6) 0.0187(5) 0.0241(6) 0.0005(5) -0.0002(4) 0.0003(4)
C2 0.0204(6) 0.0203(5) 0.0233(6) 0.0013(5) -0.0010(5) 0.0022(4)
C3 0.0172(5) 0.0178(5) 0.0225(6) -0.0002(4) -0.0006(4) -0.0008(4)
C4 0.0183(6) 0.0185(5) 0.0229(6) -0.0011(4) 0.0006(4) 0.0009(4)
C5 0.0191(6) 0.0198(5) 0.0214(6) 0.0016(4) -0.0006(4) 0.0004(4)
C6 0.0170(5) 0.0176(5) 0.0218(5) -0.0008(4) -0.0017(4) -0.0009(4)
C7 0.0183(6) 0.0190(5) 0.0230(6) 0.0001(4) -0.0004(4) 0.0008(4)
C8 0.0212(6) 0.0202(6) 0.0250(6) 0.0010(5) 0.0012(5) 0.0029(5)
C9 0.0173(5) 0.0174(5) 0.0205(5) -0.0003(4) -0.0003(4) -0.0013(4)
C10 0.0212(6) 0.0189(5) 0.0228(6) 0.0009(4) -0.0009(5) 0.0010(4)
C11 0.0224(6) 0.0210(6) 0.0208(5) 0.0021(5) -0.0003(5) -0.0015(4)
C12 0.0194(6) 0.0209(6) 0.0220(6) -0.0019(5) 0.0018(4) -0.0014(4)
C13 0.0182(6) 0.0181(5) 0.0225(6) -0.0012(4) -0.0011(4) 0.0001(4)
C14 0.0172(5) 0.0179(5) 0.0203(5) -0.0004(4) -0.0015(4) -0.0022(4)
C15 0.0305(7) 0.0287(7) 0.0260(6) 0.0073(5) -0.0012(5) 0.0035(5)
C16 0.0258(7) 0.0285(7) 0.0314(7) -0.0037(6) 0.0043(5) 0.0050(5)
C17 0.0195(6) 0.0171(5) 0.0268(6) 0.0009(5) 0.0022(5) 0.0004(4)
C18 0.0330(7) 0.0260(6) 0.0263(6) 0.0020(5) 0.0055(5) 0.0048(5)
C19 0.0425(9) 0.0263(7) 0.0335(8) -0.0024(6) 0.0131(7) 0.0060(6)
C20 0.0354(8) 0.0230(6) 0.0492(9) 0.0010(6) 0.0119(7) 0.0098(6)
C21 0.0375(8) 0.0321(8) 0.0405(8) 0.0052(7) 0.0000(7) 0.0155(6)
C22 0.0304(7) 0.0312(7) 0.0290(7) -0.0006(6) -0.0020(6) 0.0101(6)
C23 0.0214(6) 0.0199(5) 0.0245(6) 0.0013(5) -0.0008(5) 0.0010(5)
C24 0.0252(13) 0.0236(12) 0.0225(12) 0.0011(10) -0.0019(10) 0.0022(10)
C25 0.0223(13) 0.0302(14) 0.0232(12) 0.0042(11) -0.0014(10) 0.0023(11)
C26 0.032(3) 0.027(2) 0.0209(19) 0.0066(17) -0.0025(17) -0.002(2)
C27 0.0347(16) 0.0249(13) 0.0278(13) -0.0006(11) -0.0019(12) 0.0084(12)
C28 0.0308(16) 0.0277(14) 0.0204(12) -0.0008(11) 0.0006(11) 0.0071(12)
C23B 0.0214(6) 0.0199(5) 0.0245(6) 0.0013(5) -0.0008(5) 0.0010(5)
C24B 0.0251(13) 0.0223(12) 0.0234(12) -0.0001(10) 0.0023(10) 0.0031(10)
C25B 0.0348(16) 0.0206(12) 0.0249(13) 0.0042(10) 0.0027(12) 0.0007(11)
C26B 0.029(3) 0.021(2) 0.037(3) 0.007(2) -0.002(2) 0.010(2)
C27B 0.0272(15) 0.0280(14) 0.0391(16) 0.0057(12) 0.0040(12) 0.0065(12)
C28B 0.0236(14) 0.0257(14) 0.0295(14) 0.0073(11) 0.0012(11) 0.0009(11)

loop_
_atom_type_symbol
_atom_type_description
_atom_type_scat_dispersion_real
_atom_type_scat_dispersion_imag
_atom_type_scat_source
C C 0.0033 0.0016 'International Tables Vol C Tables 4.2.6.8 and 6.1.1.4'
H H 0.0000 0.0000 'International Tables Vol C Tables 4.2.6.8 and 6.1.1.4'
O O 0.0106 0.0060 'International Tables Vol C Tables 4.2.6.8 and 6.1.1.4'
S S 0.1246 0.1234 'International Tables Vol C Tables 4.2.6.8 and 6.1.1.4'

loop_
_geom_angle_atom_site_label_1
_geom_angle_atom_site_label_2
_geom_angle_atom_site_label_3
_geom_angle
_geom_angle_site_symmetry_1
_geom_angle_site_symmetry_3
_geom_angle_publ_flag
C4 S1 C1 91.53(6) . . ?
C5 S2 C8 91.59(6) . . ?
C11 O1 C15 116.40(10) . . ?
C12 O2 C16 116.38(10) . . ?
C2 C1 C17 128.18(12) . . ?
C2 C1 S1 111.28(9) . . ?
C17 C1 S1 120.49(10) . . ?
C1 C2 C3 113.86(11) . . ?
C1 C2 H2 123.1 . . ?
C3 C2 H2 123.1 . . ?
C4 C3 C2 111.25(11) . . ?
C4 C3 C9 119.74(11) . . ?
C2 C3 C9 128.96(11) . . ?
C3 C4 C5 120.51(11) . . ?
C3 C4 S1 112.07(9) . . ?
C5 C4 S1 127.42(10) . . ?
C6 C5 C4 121.02(11) . . ?
C6 C5 S2 112.27(9) . . ?
C4 C5 S2 126.71(10) . . ?
C5 C6 C7 111.16(11) . . ?
C5 C6 C14 119.59(11) . . ?
C7 C6 C14 129.22(11) . . ?
C8 C7 C6 113.61(11) . . ?
C8 C7 H7 123.2 . . ?
C6 C7 H7 123.2 . . ?
C7 C8 C23B 129.72(12) . . ?
C7 C8 C23 129.72(12) . . ?
C7 C8 S2 111.34(9) . . ?
C23B C8 S2 118.86(10) . . ?
C23 C8 S2 118.86(10) . . ?
C10 C9 C14 119.09(11) . . ?
C10 C9 C3 121.19(11) . . ?
C14 C9 C3 119.72(11) . . ?
C11 C10 C9 121.07(12) . . ?
C11 C10 H10 119.5 . . ?
C9 C10 H10 119.5 . . ?
O1 C11 C10 125.02(12) . . ?
O1 C11 C12 114.98(11) . . ?
C10 C11 C12 119.99(12) . . ?
O2 C12 C13 125.34(12) . . ?
O2 C12 C11 114.92(11) . . ?
C13 C12 C11 119.73(12) . . ?
C12 C13 C14 121.07(12) . . ?
C12 C13 H13 119.5 . . ?
C14 C13 H13 119.5 . . ?
C9 C14 C13 119.02(11) . . ?
C9 C14 C6 119.32(11) . . ?
C13 C14 C6 121.65(11) . . ?
O1 C15 H15A 109.5 . . ?
O1 C15 H15B 109.5 . . ?
H15A C15 H15B 109.5 . . ?
O1 C15 H15C 109.5 . . ?
H15A C15 H15C 109.5 . . ?
H15B C15 H15C 109.5 . . ?
O2 C16 H16A 109.5 . . ?
O2 C16 H16B 109.5 . . ?
H16A C16 H16B 109.5 . . ?
O2 C16 H16C 109.5 . . ?
H16A C16 H16C 109.5 . . ?
H16B C16 H16C 109.5 . . ?
C22 C17 C18 118.10(12) . . ?
C22 C17 C1 119.95(12) . . ?
C18 C17 C1 121.93(12) . . ?
C19 C18 C17 120.77(13) . . ?
C19 C18 H18 119.6 . . ?
C17 C18 H18 119.6 . . ?
C20 C19 C18 120.26(14) . . ?
C20 C19 H19 119.9 . . ?
C18 C19 H19 119.9 . . ?
C21 C20 C19 119.57(13) . . ?
C21 C20 H20 120.2 . . ?
C19 C20 H20 120.2 . . ?
C20 C21 C22 120.29(14) . . ?
C20 C21 H21 119.9 . . ?
C22 C21 H21 119.9 . . ?
C21 C22 C17 120.99(14) . . ?
C21 C22 H22 119.5 . . ?
C17 C22 H22 119.5 . . ?
C28 C23 C24 116.30(18) . . ?
C28 C23 C8 122.43(16) . . ?
C24 C23 C8 121.25(15) . . ?
C25 C24 C23 120.8(2) . . ?
C25 C24 H24 119.6 . . ?
C23 C24 H24 119.6 . . ?
C26 C25 C24 120.7(4) . . ?
C26 C25 H25 119.7 . . ?
C24 C25 H25 119.7 . . ?
C25 C26 C27 119.8(7) . . ?
C25 C26 H26 120.1 . . ?
C27 C26 H26 120.1 . . ?
C28 C27 C26 119.7(5) . . ?
C28 C27 H27 120.2 . . ?
C26 C27 H27 120.2 . . ?
C23 C28 C27 122.5(2) . . ?
C23 C28 H28 118.8 . . ?
C27 C28 H28 118.8 . . ?
C24B C23B C28B 120.08(19) . . ?
C24B C23B C8 120.34(15) . . ?
C28B C23B C8 119.37(16) . . ?
C23B C24B C25B 119.9(2) . . ?
C23B C24B H24B 120.0 . . ?
C25B C24B H24B 120.0 . . ?
C24B C25B C26B 120.2(4) . . ?
C24B C25B H25B 119.9 . . ?
C26B C25B H25B 119.9 . . ?
C27B C26B C25B 119.4(6) . . ?
C27B C26B H26B 120.3 . . ?
C25B C26B H26B 120.3 . . ?
C26B C27B C28B 120.5(4) . . ?
C26B C27B H27B 119.7 . . ?
C28B C27B H27B 119.7 . . ?
C27B C28B C23B 119.6(3) . . ?
C27B C28B H28B 120.2 . . ?
C23B C28B H28B 120.2 . . ?

loop_
_geom_bond_atom_site_label_1
_geom_bond_atom_site_label_2
_geom_bond_distance
_geom_bond_site_symmetry_2
_geom_bond_publ_flag
S1 C4 1.7265(13) . ?
S1 C1 1.7431(13) . ?
S2 C5 1.7200(13) . ?
S2 C8 1.7447(13) . ?
O1 C11 1.3656(15) . ?
O1 C15 1.4298(17) . ?
O2 C12 1.3668(15) . ?
O2 C16 1.4257(17) . ?
C1 C2 1.3647(18) . ?
C1 C17 1.4651(17) . ?
C2 C3 1.4282(17) . ?
C2 H2 0.9500 . ?
C3 C4 1.3938(17) . ?
C3 C9 1.4394(17) . ?
C4 C5 1.4068(17) . ?
C5 C6 1.3958(18) . ?
C6 C7 1.4321(17) . ?
C6 C14 1.4405(17) . ?
C7 C8 1.3657(18) . ?
C7 H7 0.9500 . ?
C8 C23B 1.4652(17) . ?
C8 C23 1.4652(17) . ?
C9 C10 1.4139(17) . ?
C9 C14 1.4151(17) . ?
C10 C11 1.3716(18) . ?
C10 H10 0.9500 . ?
C11 C12 1.4228(18) . ?
C12 C13 1.3738(17) . ?
C13 C14 1.4164(17) . ?
C13 H13 0.9500 . ?
C15 H15A 0.9800 . ?
C15 H15B 0.9800 . ?
C15 H15C 0.9800 . ?
C16 H16A 0.9800 . ?
C16 H16B 0.9800 . ?
C16 H16C 0.9800 . ?
C17 C22 1.3925(19) . ?
C17 C18 1.3935(19) . ?
C18 C19 1.389(2) . ?
C18 H18 0.9500 . ?
C19 C20 1.382(2) . ?
C19 H19 0.9500 . ?
C20 C21 1.380(2) . ?
C20 H20 0.9500 . ?
C21 C22 1.385(2) . ?
C21 H21 0.9500 . ?
C22 H22 0.9500 . ?
C23 C28 1.371(3) . ?
C23 C24 1.448(3) . ?
C24 C25 1.389(4) . ?
C24 H24 0.9500 . ?
C25 C26 1.358(10) . ?
C25 H25 0.9500 . ?
C26 C27 1.404(9) . ?
C26 H26 0.9500 . ?
C27 C28 1.392(4) . ?
C27 H27 0.9500 . ?
C28 H28 0.9500 . ?
C23B C24B 1.384(3) . ?
C23B C28B 1.389(3) . ?
C24B C25B 1.384(4) . ?
C24B H24B 0.9500 . ?
C25B C26B 1.399(9) . ?
C25B H25B 0.9500 . ?
C26B C27B 1.382(10) . ?
C26B H26B 0.9500 . ?
C27B C28B 1.389(4) . ?
C27B H27B 0.9500 . ?
C28B H28B 0.9500 . ?

loop_
_geom_torsion_atom_site_label_1
_geom_torsion_atom_site_label_2
_geom_torsion_atom_site_label_3
_geom_torsion_atom_site_label_4
_geom_torsion
_geom_torsion_site_symmetry_1
_geom_torsion_site_symmetry_2
_geom_torsion_site_symmetry_3
_geom_torsion_site_symmetry_4
_geom_torsion_publ_flag
C4 S1 C1 C2 -0.74(10) . . . . ?
C4 S1 C1 C17 176.69(11) . . . . ?
C17 C1 C2 C3 -176.20(12) . . . . ?
S1 C1 C2 C3 0.98(14) . . . . ?
C1 C2 C3 C4 -0.74(16) . . . . ?
C1 C2 C3 C9 177.02(12) . . . . ?
C2 C3 C4 C5 -179.70(11) . . . . ?
C9 C3 C4 C5 2.30(18) . . . . ?
C2 C3 C4 S1 0.16(13) . . . . ?
C9 C3 C4 S1 -177.84(9) . . . . ?
C1 S1 C4 C3 0.32(10) . . . . ?
C1 S1 C4 C5 -179.83(12) . . . . ?
C3 C4 C5 C6 -3.41(19) . . . . ?
S1 C4 C5 C6 176.75(10) . . . . ?
C3 C4 C5 S2 176.40(10) . . . . ?
S1 C4 C5 S2 -3.44(18) . . . . ?
C8 S2 C5 C6 0.62(10) . . . . ?
C8 S2 C5 C4 -179.20(12) . . . . ?
C4 C5 C6 C7 179.87(11) . . . . ?
S2 C5 C6 C7 0.04(14) . . . . ?
C4 C5 C6 C14 1.53(18) . . . . ?
S2 C5 C6 C14 -178.30(9) . . . . ?
C5 C6 C7 C8 -0.93(16) . . . . ?
C14 C6 C7 C8 177.20(12) . . . . ?
C6 C7 C8 C23B -175.26(12) . . . . ?
C6 C7 C8 C23 -175.26(12) . . . . ?
C6 C7 C8 S2 1.39(14) . . . . ?
C5 S2 C8 C7 -1.15(11) . . . . ?
C5 S2 C8 C23B 175.91(11) . . . . ?
C5 S2 C8 C23 175.91(11) . . . . ?
C4 C3 C9 C10 -179.45(11) . . . . ?
C2 C3 C9 C10 2.9(2) . . . . ?
C4 C3 C9 C14 0.63(17) . . . . ?
C2 C3 C9 C14 -176.97(12) . . . . ?
C14 C9 C10 C11 0.64(18) . . . . ?
C3 C9 C10 C11 -179.28(12) . . . . ?
C15 O1 C11 C10 11.23(19) . . . . ?
C15 O1 C11 C12 -167.51(11) . . . . ?
C9 C10 C11 O1 -177.88(12) . . . . ?
C9 C10 C11 C12 0.80(19) . . . . ?
C16 O2 C12 C13 -1.51(19) . . . . ?
C16 O2 C12 C11 177.13(11) . . . . ?
O1 C11 C12 O2 -1.04(16) . . . . ?
C10 C11 C12 O2 -179.85(11) . . . . ?
O1 C11 C12 C13 177.67(11) . . . . ?
C10 C11 C12 C13 -1.13(19) . . . . ?
O2 C12 C13 C14 178.58(12) . . . . ?
C11 C12 C13 C14 0.01(19) . . . . ?
C10 C9 C14 C13 -1.73(17) . . . . ?
C3 C9 C14 C13 178.19(11) . . . . ?
C10 C9 C14 C6 177.63(11) . . . . ?
C3 C9 C14 C6 -2.45(17) . . . . ?
C12 C13 C14 C9 1.42(18) . . . . ?
C12 C13 C14 C6 -177.93(11) . . . . ?
C5 C6 C14 C9 1.39(17) . . . . ?
C7 C6 C14 C9 -176.61(12) . . . . ?
C5 C6 C14 C13 -179.27(11) . . . . ?
C7 C6 C14 C13 2.7(2) . . . . ?
C2 C1 C17 C22 -20.3(2) . . . . ?
S1 C1 C17 C22 162.76(11) . . . . ?
C2 C1 C17 C18 158.42(14) . . . . ?
S1 C1 C17 C18 -18.54(18) . . . . ?
C22 C17 C18 C19 0.6(2) . . . . ?
C1 C17 C18 C19 -178.09(13) . . . . ?
C17 C18 C19 C20 0.7(2) . . . . ?
C18 C19 C20 C21 -0.8(2) . . . . ?
C19 C20 C21 C22 -0.3(3) . . . . ?
C20 C21 C22 C17 1.6(3) . . . . ?
C18 C17 C22 C21 -1.8(2) . . . . ?
C1 C17 C22 C21 176.97(14) . . . . ?
C7 C8 C23 C28 15.0(3) . . . . ?
S2 C8 C23 C28 -161.4(2) . . . . ?
C7 C8 C23 C24 -163.64(18) . . . . ?
S2 C8 C23 C24 19.9(2) . . . . ?
C28 C23 C24 C25 5.6(4) . . . . ?
C8 C23 C24 C25 -175.6(2) . . . . ?
C23 C24 C25 C26 -3.1(9) . . . . ?
C24 C25 C26 C27 0.5(15) . . . . ?
C25 C26 C27 C28 -0.6(15) . . . . ?
C24 C23 C28 C27 -5.8(4) . . . . ?
C8 C23 C28 C27 175.4(3) . . . . ?
C26 C27 C28 C23 3.5(9) . . . . ?
C7 C8 C23B C24B 152.42(19) . . . . ?
S2 C8 C23B C24B -24.0(2) . . . . ?
C7 C8 C23B C28B -22.4(3) . . . . ?
S2 C8 C23B C28B 161.19(19) . . . . ?
C28B C23B C24B C25B -6.4(4) . . . . ?
C8 C23B C24B C25B 178.9(2) . . . . ?
C23B C24B C25B C26B 4.6(9) . . . . ?
C24B C25B C26B C27B -2.0(16) . . . . ?
C25B C26B C27B C28B 1.2(16) . . . . ?
C26B C27B C28B C23B -2.9(9) . . . . ?
C24B C23B C28B C27B 5.5(4) . . . . ?
C8 C23B C28B C27B -179.7(2) . . . . ?
